data_7062442
loop_
_publ_author_name
'Feng, Zhe'
'Ling, Jie-Jie'
'Song, Huijie'
'Zhu, Dunru'

_publ_section_title
;
 Modulation of the spin transition in 2D Hofmann frameworks via
 \p&#x22EF;\p stacking between the axial 2,5-dipyridyl-1,3,4-oxadiazoles
;
_journal_issue 21
_journal_name_full 'New Journal of Chemistry'
_journal_page_first 10162
_journal_page_last 10168
_journal_paper_doi 10.1039/D3NJ01390A
_journal_volume 47
_journal_year 2023
_chemical_formula_moiety 'C28 H16 Fe N12 O2 Pd'
_chemical_formula_sum 'C28 H16 Fe N12 O2 Pd'
_chemical_formula_weight 714.78
_space_group_crystal_system triclinic
_space_group_IT_number 2
_space_group_name_Hall '-P 1'
_space_group_name_H-M_alt 'P -1'
_atom_sites_solution_hydrogens geom
_audit_creation_method SHELXL-2018/3
_audit_update_record
;
2023-03-06 deposited with the CCDC.	2023-04-25 downloaded from the CCDC.
;
_cell_angle_alpha 100.392(8)
_cell_angle_beta 91.265(8)
_cell_angle_gamma 90.145(8)
_cell_formula_units_Z 1
_cell_length_a 7.036(5)
_cell_length_b 7.641(5)
_cell_length_c 13.358(9)
_cell_measurement_reflns_used 2070
_cell_measurement_temperature 296(2)
_cell_measurement_theta_max 25.6667
_cell_measurement_theta_min 2.8693
_cell_volume 706.2(8)
_computing_cell_refinement SAINT
_computing_data_collection 'SAINT (Bruker, 2005)'
_computing_data_reduction 'SHELXS-2018/3 (Sheldrick, 2018)'
_computing_molecular_graphics SHELXTL
_computing_publication_material SHELXTL
_computing_structure_refinement 'SHELXL-2018/3 (Sheldrick, 2018)'
_computing_structure_solution 'SHELXT 2018/2 (Sheldrick, 2018)'
_diffrn_ambient_temperature 296(2)
_diffrn_measured_fraction_theta_full 0.987
_diffrn_measured_fraction_theta_max 0.987
_diffrn_measurement_device_type 'CCD area detector'
_diffrn_measurement_method 'phi and omega scans'
_diffrn_radiation_type MoK\a
_diffrn_radiation_wavelength 0.71073
_diffrn_reflns_av_R_equivalents 0.0531
_diffrn_reflns_av_unetI/netI 0.0649
_diffrn_reflns_Laue_measured_fraction_full 0.987
_diffrn_reflns_Laue_measured_fraction_max 0.987
_diffrn_reflns_limit_h_max 8
_diffrn_reflns_limit_h_min -8
_diffrn_reflns_limit_k_max 9
_diffrn_reflns_limit_k_min -9
_diffrn_reflns_limit_l_max 15
_diffrn_reflns_limit_l_min -15
_diffrn_reflns_number 4910
_diffrn_reflns_point_group_measured_fraction_full 0.987
_diffrn_reflns_point_group_measured_fraction_max 0.987
_diffrn_reflns_theta_full 25.004
_diffrn_reflns_theta_max 25.004
_diffrn_reflns_theta_min 1.550
_diffrn_source 'fine-focus sealed tube'
_exptl_absorpt_coefficient_mu 1.201
_exptl_absorpt_correction_T_max 0.919
_exptl_absorpt_correction_T_min 0.891
_exptl_absorpt_correction_type multi-scan
_exptl_absorpt_process_details sadabs
_exptl_crystal_colour orange
_exptl_crystal_density_diffrn 1.681
_exptl_crystal_density_method 'not measured'
_exptl_crystal_description block
_exptl_crystal_F_000 356
_exptl_crystal_size_max 0.110
_exptl_crystal_size_mid 0.080
_exptl_crystal_size_min 0.070
_refine_diff_density_max 2.748
_refine_diff_density_min -1.228
_refine_diff_density_rms 0.183
_refine_ls_extinction_method none
_refine_ls_goodness_of_fit_ref 1.039
_refine_ls_hydrogen_treatment constr
_refine_ls_matrix_type full
_refine_ls_number_parameters 202
_refine_ls_number_reflns 2445
_refine_ls_number_restraints 0
_refine_ls_restrained_S_all 1.039
_refine_ls_R_factor_all 0.0726
_refine_ls_R_factor_gt 0.0595
_refine_ls_shift/su_max 0.000
_refine_ls_shift/su_mean 0.000
_refine_ls_structure_factor_coef Fsqd
_refine_ls_weighting_details 'w=1/[\s^2^(Fo^2^)+(0.1220P)^2^] where P=(Fo^2^+2Fc^2^)/3'
_refine_ls_weighting_scheme calc
_refine_ls_wR_factor_gt 0.1601
_refine_ls_wR_factor_ref 0.1694
_reflns_Friedel_coverage 0.000
_reflns_number_gt 2035
_reflns_number_total 2445
_reflns_threshold_expression 'I > 2\s(I)'
_cod_data_source_file d3nj01390a2.cif
_cod_data_source_block 2
_cod_depositor_comments 'Adding full bibliography for 7062440--7062442.cif.'
_cod_original_cell_volume 706.3(8)
_cod_database_code 7062442
_shelx_shelxl_version_number 2018/3
_shelx_space_group_comment
;
The symmetry employed for this shelxl refinement is uniquely defined
by the following loop, which should always be used as a source of
symmetry information in preference to the above space-group names.
They are only intended as comments.
;
_shelx_estimated_absorpt_t_min 0.879
_shelx_estimated_absorpt_t_max 0.921

loop_
_space_group_symop_operation_xyz
'x, y, z'
'-x, -y, -z'

loop_
_atom_site_label
_atom_site_type_symbol
_atom_site_fract_x
_atom_site_fract_y
_atom_site_fract_z
_atom_site_U_iso_or_equiv
_atom_site_adp_type
_atom_site_occupancy
_atom_site_site_symmetry_order
_atom_site_calc_flag
_atom_site_refinement_flags_posn
_atom_site_refinement_flags_adp
_atom_site_refinement_flags_occupancy
_atom_site_disorder_assembly
_atom_site_disorder_group
Pd1 Pd 0.500000 1.000000 1.000000 0.0218(3) Uani 1 2 d S . P . .
Fe1 Fe 1.000000 0.500000 1.000000 0.0238(3) Uani 1 2 d S . P . .
N1 N 0.7852(7) 0.7032(6) 1.0379(4) 0.0326(12) Uani 1 1 d . . . . .
N2 N 0.1868(8) 0.7016(7) 0.9623(4) 0.0338(12) Uani 1 1 d . . . . .
N3 N 0.8817(7) 0.4484(6) 0.8414(4) 0.0303(12) Uani 1 1 d . . . . .
N4 N 0.7380(9) 0.3708(9) 0.4574(5) 0.0547(17) Uani 1 1 d . . . . .
N5 N 0.6119(10) 0.3079(9) 0.3755(5) 0.0514(16) Uani 1 1 d . . . . .
N6 N 0.1689(10) 0.0940(9) 0.4166(5) 0.0542(17) Uani 1 1 d . . . . .
O1 O 0.4981(7) 0.2386(7) 0.5154(3) 0.0460(12) Uani 1 1 d . . . . .
C1 C 0.6807(9) 0.8126(8) 1.0273(5) 0.0292(14) Uani 1 1 d . . . . .
C2 C 0.2989(9) 0.8112(8) 0.9707(5) 0.0281(13) Uani 1 1 d . . . . .
C7 C 0.9911(10) 0.4628(9) 0.7615(5) 0.0416(16) Uani 1 1 d . . . . .
H7 H 1.116422 0.500516 0.774364 0.050 Uiso 1 1 calc R U . . .
C6 C 0.9262(11) 0.4243(10) 0.6617(6) 0.0447(17) Uani 1 1 d . . . . .
H6 H 1.006974 0.434284 0.608820 0.054 Uiso 1 1 calc R U . . .
C5 C 0.7397(10) 0.3707(9) 0.6415(5) 0.0383(15) Uani 1 1 d . . . . .
C4 C 0.6236(11) 0.3539(10) 0.7237(6) 0.0451(17) Uani 1 1 d . . . . .
H4 H 0.498093 0.315353 0.713167 0.054 Uiso 1 1 calc R U . . .
C3 C 0.7031(10) 0.3969(9) 0.8210(5) 0.0407(16) Uani 1 1 d . . . . .
H3 H 0.625731 0.389045 0.875571 0.049 Uiso 1 1 calc R U . . .
C8 C 0.6642(10) 0.3290(9) 0.5366(5) 0.0409(16) Uani 1 1 d . . . . .
C9 C 0.4744(11) 0.2320(10) 0.4124(5) 0.0445(17) Uani 1 1 d . . . . .
C10 C 0.3031(11) 0.1503(9) 0.3586(5) 0.0414(16) Uani 1 1 d . . . . .
C11 C 0.2814(12) 0.1425(10) 0.2548(5) 0.0522(19) Uani 1 1 d . . . . .
H11 H 0.377765 0.181930 0.217655 0.063 Uiso 1 1 calc R U . . .
C12 C 0.1144(12) 0.0752(11) 0.2075(6) 0.052(2) Uani 1 1 d . . . . .
H12 H 0.094453 0.070404 0.138012 0.062 Uiso 1 1 calc R U . . .
C13 C -0.0224(12) 0.0151(10) 0.2654(6) 0.054(2) Uani 1 1 d . . . . .
H13 H -0.136581 -0.031951 0.235747 0.065 Uiso 1 1 calc R U . . .
C14 C 0.0134(12) 0.0262(11) 0.3675(6) 0.057(2) Uani 1 1 d . . . . .
H14 H -0.079272 -0.017518 0.405234 0.068 Uiso 1 1 calc R U . . .

loop_
_atom_site_aniso_label
_atom_site_aniso_U_11
_atom_site_aniso_U_22
_atom_site_aniso_U_33
_atom_site_aniso_U_23
_atom_site_aniso_U_13
_atom_site_aniso_U_12
Pd1 0.0161(4) 0.0123(4) 0.0380(4) 0.0076(2) -0.0018(3) 0.0014(2)
Fe1 0.0181(6) 0.0151(6) 0.0391(7) 0.0080(5) -0.0057(5) 0.0000(5)
N1 0.024(3) 0.020(3) 0.054(3) 0.007(2) -0.004(2) 0.011(2)
N2 0.029(3) 0.027(3) 0.047(3) 0.013(2) -0.004(2) -0.006(2)
N3 0.028(3) 0.025(3) 0.039(3) 0.007(2) -0.006(2) 0.001(2)
N4 0.044(4) 0.073(5) 0.048(4) 0.015(3) 0.000(3) -0.004(3)
N5 0.051(4) 0.067(4) 0.035(3) 0.010(3) -0.006(3) -0.004(3)
N6 0.057(4) 0.064(4) 0.041(4) 0.008(3) -0.004(3) -0.002(3)
O1 0.052(3) 0.049(3) 0.038(3) 0.011(2) -0.008(2) 0.000(2)
C1 0.028(3) 0.022(3) 0.037(3) 0.007(3) -0.005(3) -0.010(3)
C2 0.022(3) 0.023(3) 0.041(4) 0.013(3) -0.001(3) 0.000(2)
C7 0.032(4) 0.039(4) 0.051(4) 0.003(3) -0.006(3) -0.003(3)
C6 0.043(4) 0.048(4) 0.043(4) 0.006(3) 0.001(3) -0.002(3)
C5 0.040(4) 0.031(3) 0.044(4) 0.009(3) -0.001(3) 0.006(3)
C4 0.038(4) 0.049(4) 0.050(4) 0.015(3) -0.009(3) -0.007(3)
C3 0.035(4) 0.051(4) 0.037(4) 0.011(3) -0.003(3) -0.004(3)
C8 0.040(4) 0.042(4) 0.040(4) 0.007(3) -0.003(3) 0.005(3)
C9 0.051(5) 0.047(4) 0.036(4) 0.010(3) -0.001(3) 0.008(3)
C10 0.049(5) 0.040(4) 0.033(4) 0.003(3) -0.006(3) 0.008(3)
C11 0.066(6) 0.054(5) 0.036(4) 0.007(3) 0.001(4) 0.007(4)
C12 0.057(5) 0.063(5) 0.032(4) -0.001(3) -0.013(3) 0.012(4)
C13 0.057(5) 0.047(4) 0.055(5) -0.002(4) -0.014(4) 0.001(4)
C14 0.054(5) 0.062(5) 0.052(5) 0.003(4) -0.007(4) -0.008(4)

loop_
_atom_type_symbol
_atom_type_description
_atom_type_scat_dispersion_real
_atom_type_scat_dispersion_imag
_atom_type_scat_source
C C 0.0033 0.0016 'International Tables Vol C Tables 4.2.6.8 and 6.1.1.4'
H H 0.0000 0.0000 'International Tables Vol C Tables 4.2.6.8 and 6.1.1.4'
N N 0.0061 0.0033 'International Tables Vol C Tables 4.2.6.8 and 6.1.1.4'
O O 0.0106 0.0060 'International Tables Vol C Tables 4.2.6.8 and 6.1.1.4'
Fe Fe 0.3463 0.8444 'International Tables Vol C Tables 4.2.6.8 and 6.1.1.4'
Pd Pd -0.9988 1.0072 'International Tables Vol C Tables 4.2.6.8 and 6.1.1.4'

loop_
_geom_angle_atom_site_label_1
_geom_angle_atom_site_label_2
_geom_angle_atom_site_label_3
_geom_angle
_geom_angle_site_symmetry_1
_geom_angle_site_symmetry_3
_geom_angle_publ_flag
C1 Pd1 C1 180.0(3) 2_677 . ?
C1 Pd1 C2 88.0(2) 2_677 2_677 ?
C1 Pd1 C2 92.0(2) . 2_677 ?
C1 Pd1 C2 92.0(2) 2_677 . ?
C1 Pd1 C2 88.0(2) . . ?
C2 Pd1 C2 180.0 2_677 . ?
N2 Fe1 N2 180.0 2_667 1_655 ?
N2 Fe1 N1 91.5(2) 2_667 . ?
N2 Fe1 N1 88.5(2) 1_655 . ?
N2 Fe1 N1 88.5(2) 2_667 2_767 ?
N2 Fe1 N1 91.5(2) 1_655 2_767 ?
N1 Fe1 N1 180.0 . 2_767 ?
N2 Fe1 N3 90.30(19) 2_667 2_767 ?
N2 Fe1 N3 89.7(2) 1_655 2_767 ?
N1 Fe1 N3 91.7(2) . 2_767 ?
N1 Fe1 N3 88.3(2) 2_767 2_767 ?
N2 Fe1 N3 89.7(2) 2_667 . ?
N2 Fe1 N3 90.30(19) 1_655 . ?
N1 Fe1 N3 88.3(2) . . ?
N1 Fe1 N3 91.7(2) 2_767 . ?
N3 Fe1 N3 180.0 2_767 . ?
C1 N1 Fe1 158.9(5) . . ?
C2 N2 Fe1 160.6(5) . 1_455 ?
C3 N3 C7 117.1(6) . . ?
C3 N3 Fe1 121.6(4) . . ?
C7 N3 Fe1 121.3(4) . . ?
C8 N4 N5 106.4(6) . . ?
C9 N5 N4 106.5(6) . . ?
C14 N6 C10 115.7(6) . . ?
C8 O1 C9 102.7(5) . . ?
N1 C1 Pd1 176.6(5) . . ?
N2 C2 Pd1 174.2(5) . . ?
N3 C7 C6 123.3(7) . . ?
N3 C7 H7 118.4 . . ?
C6 C7 H7 118.4 . . ?
C7 C6 C5 119.0(7) . . ?
C7 C6 H6 120.5 . . ?
C5 C6 H6 120.5 . . ?
C6 C5 C4 118.6(7) . . ?
C6 C5 C8 120.9(6) . . ?
C4 C5 C8 120.5(7) . . ?
C3 C4 C5 117.6(7) . . ?
C3 C4 H4 121.2 . . ?
C5 C4 H4 121.2 . . ?
N3 C3 C4 124.4(7) . . ?
N3 C3 H3 117.8 . . ?
C4 C3 H3 117.8 . . ?
N4 C8 O1 112.6(6) . . ?
N4 C8 C5 127.1(7) . . ?
O1 C8 C5 120.4(6) . . ?
N5 C9 O1 111.9(7) . . ?
N5 C9 C10 127.7(6) . . ?
O1 C9 C10 120.4(6) . . ?
N6 C10 C11 123.4(7) . . ?
N6 C10 C9 116.5(6) . . ?
C11 C10 C9 120.0(7) . . ?
C12 C11 C10 118.7(8) . . ?
C12 C11 H11 120.6 . . ?
C10 C11 H11 120.6 . . ?
C11 C12 C13 118.5(7) . . ?
C11 C12 H12 120.8 . . ?
C13 C12 H12 120.8 . . ?
C14 C13 C12 118.5(8) . . ?
C14 C13 H13 120.7 . . ?
C12 C13 H13 120.7 . . ?
N6 C14 C13 125.2(8) . . ?
N6 C14 H14 117.4 . . ?
C13 C14 H14 117.4 . . ?

loop_
_geom_bond_atom_site_label_1
_geom_bond_atom_site_label_2
_geom_bond_distance
_geom_bond_site_symmetry_2
_geom_bond_publ_flag
Pd1 C1 1.995(6) 2_677 ?
Pd1 C1 1.995(6) . ?
Pd1 C2 1.999(6) 2_677 ?
Pd1 C2 1.999(6) . ?
Fe1 N2 2.157(5) 2_667 ?
Fe1 N2 2.157(5) 1_655 ?
Fe1 N1 2.171(5) . ?
Fe1 N1 2.171(5) 2_767 ?
Fe1 N3 2.226(5) 2_767 ?
Fe1 N3 2.226(5) . ?
N1 C1 1.140(8) . ?
N2 C2 1.139(8) . ?
N3 C3 1.324(8) . ?
N3 C7 1.350(9) . ?
N4 C8 1.280(9) . ?
N4 N5 1.407(8) . ?
N5 C9 1.280(10) . ?
N6 C14 1.318(10) . ?
N6 C10 1.352(9) . ?
O1 C8 1.354(8) . ?
O1 C9 1.375(8) . ?
C7 C6 1.379(10) . ?
C7 H7 0.9300 . ?
C6 C5 1.380(10) . ?
C6 H6 0.9300 . ?
C5 C4 1.406(10) . ?
C5 C8 1.467(10) . ?
C4 C3 1.387(10) . ?
C4 H4 0.9300 . ?
C3 H3 0.9300 . ?
C9 C10 1.468(10) . ?
C10 C11 1.383(9) . ?
C11 C12 1.375(11) . ?
C11 H11 0.9300 . ?
C12 C13 1.376(12) . ?
C12 H12 0.9300 . ?
C13 C14 1.370(11) . ?
C13 H13 0.9300 . ?
C14 H14 0.9300 . ?

loop_
_geom_torsion_atom_site_label_1
_geom_torsion_atom_site_label_2
_geom_torsion_atom_site_label_3
_geom_torsion_atom_site_label_4
_geom_torsion
_geom_torsion_site_symmetry_1
_geom_torsion_site_symmetry_2
_geom_torsion_site_symmetry_3
_geom_torsion_site_symmetry_4
_geom_torsion_publ_flag
C8 N4 N5 C9 -0.8(9) . . . . ?
C3 N3 C7 C6 -0.9(10) . . . . ?
Fe1 N3 C7 C6 176.9(5) . . . . ?
N3 C7 C6 C5 1.0(11) . . . . ?
C7 C6 C5 C4 -1.3(10) . . . . ?
C7 C6 C5 C8 179.8(6) . . . . ?
C6 C5 C4 C3 1.6(10) . . . . ?
C8 C5 C4 C3 -179.4(6) . . . . ?
C7 N3 C3 C4 1.3(10) . . . . ?
Fe1 N3 C3 C4 -176.5(6) . . . . ?
C5 C4 C3 N3 -1.7(11) . . . . ?
N5 N4 C8 O1 1.3(9) . . . . ?
N5 N4 C8 C5 -178.0(7) . . . . ?
C9 O1 C8 N4 -1.2(8) . . . . ?
C9 O1 C8 C5 178.1(6) . . . . ?
C6 C5 C8 N4 -16.1(11) . . . . ?
C4 C5 C8 N4 164.9(7) . . . . ?
C6 C5 C8 O1 164.7(6) . . . . ?
C4 C5 C8 O1 -14.3(10) . . . . ?
N4 N5 C9 O1 0.0(9) . . . . ?
N4 N5 C9 C10 177.7(7) . . . . ?
C8 O1 C9 N5 0.7(8) . . . . ?
C8 O1 C9 C10 -177.2(6) . . . . ?
C14 N6 C10 C11 1.3(11) . . . . ?
C14 N6 C10 C9 177.9(7) . . . . ?
N5 C9 C10 N6 -173.6(8) . . . . ?
O1 C9 C10 N6 4.0(10) . . . . ?
N5 C9 C10 C11 3.1(12) . . . . ?
O1 C9 C10 C11 -179.3(6) . . . . ?
N6 C10 C11 C12 0.4(12) . . . . ?
C9 C10 C11 C12 -176.0(7) . . . . ?
C10 C11 C12 C13 -1.3(12) . . . . ?
C11 C12 C13 C14 0.4(12) . . . . ?
C10 N6 C14 C13 -2.3(13) . . . . ?
C12 C13 C14 N6 1.5(14) . . . . ?
